data_7219417
loop_
_publ_author_name
'Zhang, Guoqi'
'Chen, Wenbo'
'Golen, James A.'
'Rheingold, Arnold L.'
'Jia, Yi-Xia'
'Brathwaite, Nyeisha'
'Lo, Wenfeng'

_publ_section_title
;
 Diverse zinc(II) coordination assembles built on divergent
 4,2':6',4''-terpyridine derivatives: syntheses, structures and catalytic
 properties
;
_journal_name_full 'RSC Adv.'
_journal_paper_doi 10.1039/C4RA16441E
_journal_year 2015
_chemical_formula_moiety 'C24 H20 N4 O4 Zn'
_chemical_formula_sum 'C24 H20 N4 O4 Zn'
_chemical_formula_weight 493.81
_chemical_name_systematic
; 
 ? 
;
_space_group_IT_number 14
_symmetry_cell_setting monoclinic
_symmetry_space_group_name_Hall '-P 2yn'
_symmetry_space_group_name_H-M 'P 1 21/n 1'
_atom_sites_solution_hydrogens geom
_atom_sites_solution_primary direct
_atom_sites_solution_secondary difmap
_audit_creation_method SHELXL-97
_audit_update_record
;
2014-08-01 deposited with the CCDC.
2015-01-26 downloaded from the CCDC.
;
_cell_angle_alpha 90.00
_cell_angle_beta 103.651(4)
_cell_angle_gamma 90.00
_cell_formula_units_Z 4
_cell_length_a 8.2156(10)
_cell_length_b 19.161(2)
_cell_length_c 13.7259(18)
_cell_measurement_reflns_used 6376
_cell_measurement_temperature 100(2)
_cell_measurement_theta_max 26.36
_cell_measurement_theta_min 2.62
_cell_volume 2099.7(4)
_computing_cell_refinement 'Bruker SAINT'
_computing_data_collection 'Bruker APEX2'
_computing_data_reduction 'Bruker SAINT'
_computing_molecular_graphics 'Bruker SHELXTL'
_computing_publication_material 'Bruker SHELXTL'
_computing_structure_refinement 'SHELXL-97 (Sheldrick, 2008)'
_computing_structure_solution 'SHELXS-97 (Sheldrick, 2008)'
_diffrn_ambient_temperature 100(2)
_diffrn_measured_fraction_theta_full 1.000
_diffrn_measured_fraction_theta_max 0.997
_diffrn_measurement_device_type 'Bruker APEX-II CCD'
_diffrn_measurement_method '\f and \w scans'
_diffrn_radiation_monochromator graphite
_diffrn_radiation_source 'fine-focus rotating anode'
_diffrn_radiation_type MoK\a
_diffrn_radiation_wavelength 0.71073
_diffrn_reflns_av_R_equivalents 0.0649
_diffrn_reflns_av_sigmaI/netI 0.0483
_diffrn_reflns_limit_h_max 10
_diffrn_reflns_limit_h_min -10
_diffrn_reflns_limit_k_max 23
_diffrn_reflns_limit_k_min -23
_diffrn_reflns_limit_l_max 17
_diffrn_reflns_limit_l_min -17
_diffrn_reflns_number 21087
_diffrn_reflns_theta_full 25.00
_diffrn_reflns_theta_max 26.45
_diffrn_reflns_theta_min 1.86
_exptl_absorpt_coefficient_mu 1.211
_exptl_absorpt_correction_T_max 0.9093
_exptl_absorpt_correction_T_min 0.7127
_exptl_absorpt_correction_type multi-scan
_exptl_absorpt_process_details sadabs
_exptl_crystal_colour colourless
_exptl_crystal_density_diffrn 1.562
_exptl_crystal_density_method 'not measured'
_exptl_crystal_description BLOCK
_exptl_crystal_F_000 1016
_exptl_crystal_size_max 0.30
_exptl_crystal_size_mid 0.08
_exptl_crystal_size_min 0.08
_refine_diff_density_max 0.755
_refine_diff_density_min -1.351
_refine_diff_density_rms 0.089
_refine_ls_extinction_method none
_refine_ls_goodness_of_fit_ref 1.048
_refine_ls_hydrogen_treatment constr
_refine_ls_matrix_type full
_refine_ls_number_parameters 300
_refine_ls_number_reflns 4314
_refine_ls_number_restraints 6
_refine_ls_restrained_S_all 1.047
_refine_ls_R_factor_all 0.0507
_refine_ls_R_factor_gt 0.0421
_refine_ls_shift/su_max 0.002
_refine_ls_shift/su_mean 0.000
_refine_ls_structure_factor_coef Fsqd
_refine_ls_weighting_details 'calc w=1/[\s^2^(Fo^2^)+(0.0595P)^2^+2.1409P] where P=(Fo^2^+2Fc^2^)/3'
_refine_ls_weighting_scheme calc
_refine_ls_wR_factor_gt 0.1103
_refine_ls_wR_factor_ref 0.1162
_reflns_number_gt 3653
_reflns_number_total 4314
_reflns_threshold_expression >2sigma(I)
_cod_data_source_file c4ra16441e2.cif
_cod_data_source_block gzhang30
_cod_depositor_comments
;
The following automatic conversions were performed:

'_symmetry_cell_setting' value 'Monoclinic' changed to 'monoclinic'
according to
/usr/data/users/saulius/crontab/automatic-downloads/rss-feeds/RSC/lib/dictionaries/cif_core.dic
dictionary named 'cif_core.dic' version 2.4.2 from 2011-04-26.

Automatic conversion script
Id: cif_fix_values 3008 2015-01-20 13:52:24Z robertas 
;
_cod_original_sg_symbol_H-M P2(1)/n
_cod_database_code 7219417

loop_
_symmetry_equiv_pos_as_xyz
'x, y, z'
'-x+1/2, y+1/2, -z+1/2'
'-x, -y, -z'
'x-1/2, -y-1/2, z-1/2'

loop_
_atom_site_label
_atom_site_type_symbol
_atom_site_fract_x
_atom_site_fract_y
_atom_site_fract_z
_atom_site_U_iso_or_equiv
_atom_site_adp_type
_atom_site_occupancy
_atom_site_symmetry_multiplicity
_atom_site_calc_flag
_atom_site_refinement_flags
Zn1 Zn 0.28866(4) 0.701603(15) 0.07743(2) 0.01563(12) Uani 1 1 d .
O1 O 0.3171(3) 0.62190(10) -0.00314(13) 0.0218(4) Uani 1 1 d .
O2 O 0.1584(3) 0.67181(11) -0.13884(15) 0.0306(5) Uani 1 1 d .
O3 O 0.0812(2) 0.74069(10) 0.09286(14) 0.0205(4) Uani 1 1 d .
O4 O 0.0383(3) 0.64473(10) 0.17480(14) 0.0239(4) Uani 1 1 d .
N1 N 0.4281(3) 0.66686(11) 0.21350(16) 0.0161(5) Uani 1 1 d .
N2 N 0.7432(3) 0.50046(11) 0.46598(16) 0.0148(5) Uani 1 1 d .
N3 N 0.6794(3) 0.62539(13) 0.77499(18) 0.0259(6) Uani 1 1 d .
N4 N 1.0848(3) 0.28506(11) 0.46241(16) 0.0150(5) Uani 1 1 d .
C1 C 0.2452(4) 0.62363(15) -0.0968(2) 0.0205(6) Uani 1 1 d .
C2 C 0.2770(5) 0.56032(16) -0.1553(2) 0.0305(7) Uani 1 1 d .
H2A H 0.3338 0.5747 -0.2073 0.046 Uiso 1 1 calc R
H2B H 0.1701 0.5380 -0.1866 0.046 Uiso 1 1 calc R
H2C H 0.3479 0.5272 -0.1098 0.046 Uiso 1 1 calc R
C3 C -0.0019(4) 0.70407(14) 0.1430(2) 0.0179(6) Uani 1 1 d .
C4 C -0.1551(4) 0.73967(17) 0.1602(2) 0.0271(7) Uani 1 1 d .
H4A H -0.1219 0.7810 0.2023 0.041 Uiso 1 1 calc R
H4B H -0.2166 0.7075 0.1939 0.041 Uiso 1 1 calc R
H4C H -0.2271 0.7538 0.0957 0.041 Uiso 1 1 calc R
C5 C 0.5107(4) 0.60640(15) 0.2126(2) 0.0224(6) Uani 1 1 d .
H5 H 0.5167 0.5870 0.1498 0.027 Uiso 1 1 calc R
C6 C 0.5863(4) 0.57162(15) 0.2982(2) 0.0221(6) Uani 1 1 d .
H6 H 0.6439 0.5292 0.2938 0.027 Uiso 1 1 calc R
C7 C 0.5794(3) 0.59785(14) 0.39153(19) 0.0148(5) Uani 1 1 d .
C8 C 0.4968(3) 0.66088(14) 0.39301(19) 0.0173(5) Uani 1 1 d .
H8 H 0.4903 0.6815 0.4549 0.021 Uiso 1 1 calc R
C9 C 0.4240(4) 0.69335(14) 0.3034(2) 0.0180(6) Uani 1 1 d .
H9 H 0.3682 0.7366 0.3055 0.022 Uiso 1 1 calc R
C10 C 0.6618(3) 0.55792(13) 0.48356(19) 0.0147(5) Uani 1 1 d .
C11 C 0.6568(3) 0.57896(13) 0.57977(19) 0.0151(5) Uani 1 1 d .
H11 H 0.5979 0.6200 0.5898 0.018 Uiso 1 1 calc R
C12 C 0.7398(3) 0.53886(13) 0.66139(19) 0.0157(5) Uani 1 1 d .
C13 C 0.8225(3) 0.47874(13) 0.64254(19) 0.0157(5) Uani 1 1 d .
H13 H 0.8786 0.4499 0.6963 0.019 Uiso 1 1 calc R
C14 C 0.8220(3) 0.46144(13) 0.54364(19) 0.0148(5) Uani 1 1 d .
C15 C 0.7399(3) 0.56116(14) 0.76504(19) 0.0168(5) Uani 1 1 d .
C16 C 0.8009(4) 0.51830(15) 0.8476(2) 0.0250(6) Uani 1 1 d .
H16 H 0.8434 0.4732 0.8391 0.030 Uiso 1 1 calc R
C17 C 0.7983(4) 0.54279(17) 0.9424(2) 0.0291(7) Uani 1 1 d .
H17 H 0.8394 0.5144 0.9997 0.035 Uiso 1 1 calc R
C18 C 0.7364(4) 0.60776(16) 0.9530(2) 0.0257(7) Uani 1 1 d .
H18 H 0.7330 0.6255 1.0171 0.031 Uiso 1 1 calc R
C19 C 0.6790(4) 0.64695(16) 0.8670(2) 0.0296(7) Uani 1 1 d .
H19 H 0.6365 0.6923 0.8743 0.036 Uiso 1 1 calc R
C20 C 0.9116(3) 0.39939(13) 0.51744(19) 0.0149(5) Uani 1 1 d .
C21 C 0.9195(3) 0.38793(14) 0.41845(19) 0.0164(5) Uani 1 1 d .
H21 H 0.8654 0.4194 0.3675 0.020 Uiso 1 1 calc R
C22 C 1.0051(3) 0.33135(14) 0.39390(19) 0.0171(5) Uani 1 1 d .
H22 H 1.0079 0.3247 0.3257 0.020 Uiso 1 1 calc R
C23 C 1.0782(4) 0.29613(13) 0.5588(2) 0.0167(6) Uani 1 1 d .
H23 H 1.1346 0.2642 0.6084 0.020 Uiso 1 1 calc R
C24 C 0.9946(3) 0.35099(14) 0.58848(19) 0.0169(5) Uani 1 1 d U
H24 H 0.9928 0.3562 0.6571 0.020 Uiso 1 1 calc R

loop_
_atom_site_aniso_label
_atom_site_aniso_U_11
_atom_site_aniso_U_22
_atom_site_aniso_U_33
_atom_site_aniso_U_23
_atom_site_aniso_U_13
_atom_site_aniso_U_12
Zn1 0.0219(2) 0.01852(18) 0.01006(18) 0.00136(11) 0.01098(13) 0.00106(12)
O1 0.0348(12) 0.0243(10) 0.0095(9) -0.0019(7) 0.0119(8) 0.0041(9)
O2 0.0419(14) 0.0260(11) 0.0215(11) 0.0015(9) 0.0030(10) 0.0025(10)
O3 0.0224(10) 0.0255(10) 0.0178(10) 0.0049(8) 0.0128(8) 0.0016(8)
O4 0.0284(11) 0.0267(10) 0.0214(10) 0.0077(8) 0.0156(9) 0.0031(9)
N1 0.0203(11) 0.0197(11) 0.0109(10) 0.0019(9) 0.0085(9) 0.0012(9)
N2 0.0176(11) 0.0194(11) 0.0104(10) -0.0007(8) 0.0093(9) -0.0025(9)
N3 0.0404(15) 0.0269(13) 0.0144(11) 0.0010(10) 0.0146(11) 0.0096(11)
N4 0.0185(11) 0.0172(10) 0.0128(11) -0.0023(8) 0.0110(9) -0.0024(9)
C1 0.0263(15) 0.0235(14) 0.0155(13) 0.0000(11) 0.0127(11) -0.0039(12)
C2 0.049(2) 0.0321(16) 0.0145(14) -0.0052(12) 0.0149(14) 0.0013(15)
C3 0.0215(14) 0.0245(14) 0.0098(12) 0.0007(10) 0.0080(11) 0.0006(11)
C4 0.0246(15) 0.0381(17) 0.0241(15) 0.0017(13) 0.0164(12) 0.0045(13)
C5 0.0307(16) 0.0286(15) 0.0108(12) -0.0016(11) 0.0107(11) 0.0078(12)
C6 0.0299(16) 0.0233(14) 0.0158(13) -0.0006(11) 0.0104(12) 0.0067(12)
C7 0.0160(13) 0.0205(12) 0.0110(12) -0.0004(10) 0.0093(10) -0.0031(10)
C8 0.0235(14) 0.0218(13) 0.0105(12) -0.0015(10) 0.0118(10) -0.0002(11)
C9 0.0235(15) 0.0190(13) 0.0147(13) -0.0006(10) 0.0109(11) 0.0012(11)
C10 0.0162(13) 0.0167(12) 0.0146(12) 0.0003(10) 0.0103(10) -0.0032(10)
C11 0.0184(13) 0.0174(12) 0.0129(12) 0.0011(10) 0.0108(10) -0.0006(10)
C12 0.0174(13) 0.0188(12) 0.0145(12) 0.0006(10) 0.0109(10) -0.0028(10)
C13 0.0201(14) 0.0187(12) 0.0113(12) 0.0031(10) 0.0100(10) -0.0007(11)
C14 0.0173(13) 0.0169(12) 0.0134(12) -0.0005(10) 0.0103(10) -0.0033(10)
C15 0.0204(14) 0.0207(13) 0.0131(12) -0.0004(10) 0.0115(11) -0.0014(11)
C16 0.0353(17) 0.0239(14) 0.0185(14) 0.0008(11) 0.0120(13) 0.0024(13)
C17 0.0394(19) 0.0372(17) 0.0136(13) 0.0050(12) 0.0121(13) 0.0008(15)
C18 0.0364(17) 0.0330(16) 0.0134(13) -0.0056(12) 0.0173(12) -0.0038(13)
C19 0.047(2) 0.0282(15) 0.0206(15) -0.0040(12) 0.0208(14) 0.0063(14)
C20 0.0176(13) 0.0176(12) 0.0124(12) -0.0003(10) 0.0092(10) -0.0048(10)
C21 0.0213(14) 0.0197(13) 0.0106(12) 0.0015(10) 0.0085(10) -0.0013(11)
C22 0.0223(14) 0.0217(13) 0.0111(12) -0.0025(10) 0.0115(10) -0.0030(11)
C23 0.0218(14) 0.0208(13) 0.0107(12) 0.0018(10) 0.0103(10) -0.0016(11)
C24 0.0232(14) 0.0227(13) 0.0091(11) 0.0013(10) 0.0123(10) -0.0001(11)

loop_
_atom_type_symbol
_atom_type_description
_atom_type_scat_dispersion_real
_atom_type_scat_dispersion_imag
_atom_type_scat_source
C C 0.0033 0.0016 'International Tables Vol C Tables 4.2.6.8 and 6.1.1.4'
H H 0.0000 0.0000 'International Tables Vol C Tables 4.2.6.8 and 6.1.1.4'
N N 0.0061 0.0033 'International Tables Vol C Tables 4.2.6.8 and 6.1.1.4'
O O 0.0106 0.0060 'International Tables Vol C Tables 4.2.6.8 and 6.1.1.4'
Zn Zn 0.2839 1.4301 'International Tables Vol C Tables 4.2.6.8 and 6.1.1.4'

loop_
_geom_angle_atom_site_label_1
_geom_angle_atom_site_label_2
_geom_angle_atom_site_label_3
_geom_angle
_geom_angle_site_symmetry_1
_geom_angle_site_symmetry_3
O3 Zn1 O1 127.04(9) . .
O3 Zn1 N4 104.16(8) . 2_655
O1 Zn1 N4 109.04(9) . 2_655
O3 Zn1 N1 110.18(9) . .
O1 Zn1 N1 98.46(8) . .
N4 Zn1 N1 106.59(9) 2_655 .
C1 O1 Zn1 117.66(18) . .
C3 O3 Zn1 116.35(17) . .
C9 N1 C5 117.2(2) . .
C9 N1 Zn1 125.63(18) . .
C5 N1 Zn1 116.41(17) . .
C14 N2 C10 119.0(2) . .
C19 N3 C15 117.7(2) . .
C22 N4 C23 117.1(2) . .
C22 N4 Zn1 121.44(18) . 2_645
C23 N4 Zn1 121.51(18) . 2_645
O2 C1 O1 124.8(3) . .
O2 C1 C2 120.6(3) . .
O1 C1 C2 114.5(3) . .
C1 C2 H2A 109.5 . .
C1 C2 H2B 109.5 . .
H2A C2 H2B 109.5 . .
C1 C2 H2C 109.5 . .
H2A C2 H2C 109.5 . .
H2B C2 H2C 109.5 . .
O4 C3 O3 124.1(3) . .
O4 C3 C4 121.9(3) . .
O3 C3 C4 114.1(2) . .
C3 C4 H4A 109.5 . .
C3 C4 H4B 109.5 . .
H4A C4 H4B 109.5 . .
C3 C4 H4C 109.5 . .
H4A C4 H4C 109.5 . .
H4B C4 H4C 109.5 . .
N1 C5 C6 122.8(3) . .
N1 C5 H5 118.6 . .
C6 C5 H5 118.6 . .
C5 C6 C7 120.5(3) . .
C5 C6 H6 119.8 . .
C7 C6 H6 119.8 . .
C8 C7 C6 117.0(2) . .
C8 C7 C10 123.9(2) . .
C6 C7 C10 119.0(2) . .
C9 C8 C7 119.3(2) . .
C9 C8 H8 120.4 . .
C7 C8 H8 120.4 . .
N1 C9 C8 123.3(2) . .
N1 C9 H9 118.4 . .
C8 C9 H9 118.4 . .
N2 C10 C11 122.5(2) . .
N2 C10 C7 114.5(2) . .
C11 C10 C7 123.1(2) . .
C10 C11 C12 119.0(2) . .
C10 C11 H11 120.5 . .
C12 C11 H11 120.5 . .
C13 C12 C11 118.3(2) . .
C13 C12 C15 121.7(2) . .
C11 C12 C15 120.0(2) . .
C12 C13 C14 119.2(2) . .
C12 C13 H13 120.4 . .
C14 C13 H13 120.4 . .
N2 C14 C13 122.1(2) . .
N2 C14 C20 115.4(2) . .
C13 C14 C20 122.5(2) . .
N3 C15 C16 121.8(2) . .
N3 C15 C12 116.3(2) . .
C16 C15 C12 121.9(2) . .
C17 C16 C15 118.7(3) . .
C17 C16 H16 120.6 . .
C15 C16 H16 120.6 . .
C18 C17 C16 119.8(3) . .
C18 C17 H17 120.1 . .
C16 C17 H17 120.1 . .
C17 C18 C19 117.7(3) . .
C17 C18 H18 121.2 . .
C19 C18 H18 121.2 . .
N3 C19 C18 124.4(3) . .
N3 C19 H19 117.8 . .
C18 C19 H19 117.8 . .
C21 C20 C24 116.6(2) . .
C21 C20 C14 120.1(2) . .
C24 C20 C14 123.3(2) . .
C22 C21 C20 120.5(2) . .
C22 C21 H21 119.8 . .
C20 C21 H21 119.8 . .
N4 C22 C21 122.7(2) . .
N4 C22 H22 118.6 . .
C21 C22 H22 118.6 . .
N4 C23 C24 123.4(2) . .
N4 C23 H23 118.3 . .
C24 C23 H23 118.3 . .
C23 C24 C20 119.8(2) . .
C23 C24 H24 120.1 . .
C20 C24 H24 120.1 . .

loop_
_geom_bond_atom_site_label_1
_geom_bond_atom_site_label_2
_geom_bond_distance
_geom_bond_site_symmetry_2
Zn1 O3 1.919(2) .
Zn1 O1 1.9318(19) .
Zn1 N4 2.051(2) 2_655
Zn1 N1 2.058(2) .
O1 C1 1.282(3) .
O2 C1 1.224(3) .
O3 C3 1.286(3) .
O4 C3 1.235(3) .
N1 C9 1.342(3) .
N1 C5 1.344(4) .
N2 C14 1.337(3) .
N2 C10 1.339(3) .
N3 C19 1.330(4) .
N3 C15 1.346(4) .
N4 C22 1.345(3) .
N4 C23 1.353(3) .
N4 Zn1 2.051(2) 2_645
C1 C2 1.511(4) .
C2 H2A 0.9800 .
C2 H2B 0.9800 .
C2 H2C 0.9800 .
C3 C4 1.499(4) .
C4 H4A 0.9800 .
C4 H4B 0.9800 .
C4 H4C 0.9800 .
C5 C6 1.365(4) .
C5 H5 0.9500 .
C6 C7 1.390(4) .
C6 H6 0.9500 .
C7 C8 1.388(4) .
C7 C10 1.495(4) .
C8 C9 1.383(4) .
C8 H8 0.9500 .
C9 H9 0.9500 .
C10 C11 1.390(4) .
C11 C12 1.396(4) .
C11 H11 0.9500 .
C12 C13 1.392(4) .
C12 C15 1.485(4) .
C13 C14 1.396(4) .
C13 H13 0.9500 .
C14 C20 1.487(4) .
C15 C16 1.393(4) .
C16 C17 1.388(4) .
C16 H16 0.9500 .
C17 C18 1.365(4) .
C17 H17 0.9500 .
C18 C19 1.384(4) .
C18 H18 0.9500 .
C19 H19 0.9500 .
C20 C21 1.393(4) .
C20 C24 1.401(4) .
C21 C22 1.377(4) .
C21 H21 0.9500 .
C22 H22 0.9500 .
C23 C24 1.370(4) .
C23 H23 0.9500 .
C24 H24 0.9500 .

loop_
_geom_torsion_atom_site_label_1
_geom_torsion_atom_site_label_2
_geom_torsion_atom_site_label_3
_geom_torsion_atom_site_label_4
_geom_torsion
_geom_torsion_site_symmetry_1
O3 Zn1 O1 C1 56.5(2) .
N4 Zn1 O1 C1 -69.3(2) 2_655
N1 Zn1 O1 C1 179.8(2) .
O1 Zn1 O3 C3 70.3(2) .
N4 Zn1 O3 C3 -161.99(19) 2_655
N1 Zn1 O3 C3 -48.0(2) .
O3 Zn1 N1 C9 -29.2(2) .
O1 Zn1 N1 C9 -163.9(2) .
N4 Zn1 N1 C9 83.3(2) 2_655
O3 Zn1 N1 C5 140.4(2) .
O1 Zn1 N1 C5 5.6(2) .
N4 Zn1 N1 C5 -107.2(2) 2_655
Zn1 O1 C1 O2 -0.7(4) .
Zn1 O1 C1 C2 178.4(2) .
Zn1 O3 C3 O4 -5.0(4) .
Zn1 O3 C3 C4 175.03(18) .
C9 N1 C5 C6 0.9(4) .
Zn1 N1 C5 C6 -169.5(2) .
N1 C5 C6 C7 0.5(5) .
C5 C6 C7 C8 -1.5(4) .
C5 C6 C7 C10 179.2(3) .
C6 C7 C8 C9 1.1(4) .
C10 C7 C8 C9 -179.6(2) .
C5 N1 C9 C8 -1.3(4) .
Zn1 N1 C9 C8 168.1(2) .
C7 C8 C9 N1 0.3(4) .
C14 N2 C10 C11 0.4(4) .
C14 N2 C10 C7 179.5(2) .
C8 C7 C10 N2 -176.2(2) .
C6 C7 C10 N2 3.0(4) .
C8 C7 C10 C11 2.9(4) .
C6 C7 C10 C11 -177.9(3) .
N2 C10 C11 C12 0.0(4) .
C7 C10 C11 C12 -179.0(2) .
C10 C11 C12 C13 -0.8(4) .
C10 C11 C12 C15 178.5(2) .
C11 C12 C13 C14 1.1(4) .
C15 C12 C13 C14 -178.2(2) .
C10 N2 C14 C13 -0.1(4) .
C10 N2 C14 C20 -178.9(2) .
C12 C13 C14 N2 -0.6(4) .
C12 C13 C14 C20 178.1(2) .
C19 N3 C15 C16 -0.2(4) .
C19 N3 C15 C12 -179.5(3) .
C13 C12 C15 N3 169.7(3) .
C11 C12 C15 N3 -9.6(4) .
C13 C12 C15 C16 -9.6(4) .
C11 C12 C15 C16 171.1(3) .
N3 C15 C16 C17 0.2(5) .
C12 C15 C16 C17 179.5(3) .
C15 C16 C17 C18 0.1(5) .
C16 C17 C18 C19 -0.3(5) .
C15 N3 C19 C18 -0.1(5) .
C17 C18 C19 N3 0.3(5) .
N2 C14 C20 C21 4.5(4) .
C13 C14 C20 C21 -174.3(3) .
N2 C14 C20 C24 -177.0(2) .
C13 C14 C20 C24 4.2(4) .
C24 C20 C21 C22 0.1(4) .
C14 C20 C21 C22 178.7(2) .
C23 N4 C22 C21 0.0(4) .
Zn1 N4 C22 C21 -179.8(2) 2_645
C20 C21 C22 N4 -0.3(4) .
C22 N4 C23 C24 0.5(4) .
Zn1 N4 C23 C24 -179.7(2) 2_645
N4 C23 C24 C20 -0.6(4) .
C21 C20 C24 C23 0.3(4) .
C14 C20 C24 C23 -178.2(3) .
